data_1543799
loop_
_publ_author_name
'Kashinath, K.'
'Jachak, Gorakhnath R.'
'Athawale, Paresh R.'
'Marelli, Udaya Kiran'
'Gonnade, Rajesh G.'
'Reddy, D. Srinivasa'

_publ_section_title
;
 Total Synthesis of the Marine Natural Product Solomonamide B Necessitates
 Stereochemical Revision.
;
_journal_issue 13
_journal_name_full 'Organic letters'
_journal_page_first 3178
_journal_page_last 3181
_journal_paper_doi 10.1021/acs.orglett.6b01395
_journal_volume 18
_journal_year 2016
_chemical_absolute_configuration syn
_chemical_formula_moiety 'C26 H28 N4 O6'
_chemical_formula_sum 'C26 H28 N4 O6'
_chemical_formula_weight 492.52
_chemical_name_systematic
;
 ?
;
_space_group_crystal_system monoclinic
_space_group_IT_number 5
_space_group_name_Hall 'C 2y'
_space_group_name_H-M_alt 'C 1 2 1'
_symmetry_space_group_name_Hall 'C 2y'
_symmetry_space_group_name_H-M 'C 1 2 1'
_atom_sites_solution_hydrogens geom
_audit_creation_method SHELXL-2013
_cell_angle_alpha 90
_cell_angle_beta 104.86(3)
_cell_angle_gamma 90
_cell_formula_units_Z 4
_cell_length_a 21.150(10)
_cell_length_b 4.978(3)
_cell_length_c 24.550(11)
_cell_measurement_reflns_used 1519
_cell_measurement_temperature 296(2)
_cell_measurement_theta_max 19.94
_cell_measurement_theta_min 2.36
_cell_volume 2498(2)
_computing_cell_refinement 'Bruker SAINT'
_computing_data_collection 'Bruker APEX2'
_computing_data_reduction 'Bruker SAINT'
_computing_molecular_graphics 'Bruker SHELXTL'
_computing_publication_material 'Bruker SHELXTL'
_computing_structure_refinement 'SHELXL-2013 (Sheldrick, 2013)'
_computing_structure_solution 'SHELXS-97 (Sheldrick, 2008)'
_diffrn_ambient_temperature 296(2)
_diffrn_measured_fraction_theta_full 0.980
_diffrn_measured_fraction_theta_max 0.999
_diffrn_measurement_device_type 'Bruker APEX-II CCD'
_diffrn_measurement_method '\f and \w scans'
_diffrn_radiation_type MoK\a
_diffrn_radiation_wavelength 0.71073
_diffrn_reflns_av_R_equivalents 0.1280
_diffrn_reflns_av_unetI/netI 0.1283
_diffrn_reflns_Laue_measured_fraction_full 0.980
_diffrn_reflns_Laue_measured_fraction_max 0.999
_diffrn_reflns_limit_h_max 24
_diffrn_reflns_limit_h_min -24
_diffrn_reflns_limit_k_max 5
_diffrn_reflns_limit_k_min -5
_diffrn_reflns_limit_l_max 29
_diffrn_reflns_limit_l_min -29
_diffrn_reflns_number 14707
_diffrn_reflns_point_group_measured_fraction_full 0.980
_diffrn_reflns_point_group_measured_fraction_max 1.000
_diffrn_reflns_theta_full 25.242
_diffrn_reflns_theta_max 25.00
_diffrn_reflns_theta_min 1.992
_diffrn_source 'sealed x-ray tube'
_exptl_absorpt_coefficient_mu 0.094
_exptl_absorpt_correction_T_max 0.958
_exptl_absorpt_correction_T_min 0.958
_exptl_absorpt_correction_type multi-scan
_exptl_absorpt_process_details 'BRUKER SADABS'
_exptl_crystal_colour COLOURLESS
_exptl_crystal_density_diffrn 1.310
_exptl_crystal_description PLATE
_exptl_crystal_F_000 1040
_exptl_crystal_size_max 0.460
_exptl_crystal_size_mid 0.200
_exptl_crystal_size_min 0.110
_refine_diff_density_max 0.301
_refine_diff_density_min -0.234
_refine_diff_density_rms 0.058
_refine_ls_abs_structure_details
;
 Flack x determined using 824 quotients [(I+)-(I-)]/[(I+)+(I-)]
 (Parsons and Flack (2004), Acta Cryst. A60, s61).
;
_refine_ls_abs_structure_Flack -1.4(10)
_refine_ls_extinction_coef 0.0084(17)
_refine_ls_extinction_expression Fc^*^=kFc[1+0.001xFc^2^\l^3^/sin(2\q)]^-1/4^
_refine_ls_extinction_method SHELXL
_refine_ls_goodness_of_fit_ref 1.070
_refine_ls_hydrogen_treatment constr
_refine_ls_matrix_type full
_refine_ls_number_parameters 379
_refine_ls_number_reflns 4389
_refine_ls_number_restraints 199
_refine_ls_restrained_S_all 1.059
_refine_ls_R_factor_all 0.1345
_refine_ls_R_factor_gt 0.0834
_refine_ls_shift/su_max 0.000
_refine_ls_shift/su_mean 0.000
_refine_ls_structure_factor_coef Fsqd
_refine_ls_weighting_details 'w=1/[\s^2^(Fo^2^)+(0.0764P)^2^+0.3010P] where P=(Fo^2^+2Fc^2^)/3'
_refine_ls_weighting_scheme calc
_refine_ls_wR_factor_gt 0.1716
_refine_ls_wR_factor_ref 0.1956
_reflns_Friedel_coverage 0.775
_reflns_Friedel_fraction_full 0.979
_reflns_Friedel_fraction_max 1.001
_reflns_number_gt 2757
_reflns_number_total 4389
_reflns_threshold_expression 'I > 2\s(I)'
_cod_data_source_file ol6b01395_si_002.cif
_cod_data_source_block KKNH46
_cod_depositor_comments
;
The following automatic conversions were performed:

'_exptl_absorpt_correction_type' value 'MULTI-SCAN' changed to
'multi-scan' according to
/usr/data/users/saulius/crontab/automatic-downloads/current/ACS/lib/dictionaries/cif_core.dic
dictionary named 'cif_core.dic' version 2.4.2 from 2011-04-26.

Automatic conversion script
Id: cif_fix_values 4268 2015-11-12 08:31:59Z antanas 
;
_cod_database_code 1543799
_shelx_space_group_comment
;
The symmetry employed for this shelxl refinement is uniquely defined
by the following loop, which should always be used as a source of
symmetry information in preference to the above space-group names.
They are only intended as comments.
;
_shelx_estimated_absorpt_t_min 0.958
_shelx_estimated_absorpt_t_max 0.990
_shelxl_version_number 2013-3

loop_
_space_group_symop_operation_xyz
'x, y, z'
'-x, y, -z'
'x+1/2, y+1/2, z'
'-x+1/2, y+1/2, -z'

loop_
_atom_site_label
_atom_site_type_symbol
_atom_site_fract_x
_atom_site_fract_y
_atom_site_fract_z
_atom_site_U_iso_or_equiv
_atom_site_adp_type
_atom_site_occupancy
_atom_site_site_symmetry_order
_atom_site_calc_flag
_atom_site_refinement_flags_posn
_atom_site_refinement_flags_adp
_atom_site_refinement_flags_occupancy
_atom_site_disorder_assembly
_atom_site_disorder_group
O1 O 0.4550(2) -0.1978(10) 0.5696(2) 0.0490(14) Uani 1 1 d . . . . .
O2 O 0.2958(2) -0.6522(9) 0.6129(2) 0.0414(13) Uani 1 1 d . . . . .
O3 O 0.1925(2) -0.5244(12) 0.6063(2) 0.0516(15) Uani 1 1 d . . . . .
O4 O 0.5602(4) 0.404(2) 0.9211(3) 0.113(3) Uani 1 1 d . . . . .
O5 O 0.6725(3) 0.0382(13) 0.7902(3) 0.0663(18) Uani 1 1 d . . . . .
O6 O 0.5448(3) -0.6155(13) 0.6841(2) 0.0610(18) Uani 1 1 d . . . . .
N1 N 0.2784(3) -0.2268(12) 0.6237(2) 0.0368(15) Uani 1 1 d . . . . .
H1N H 0.2567 -0.0803 0.6233 0.044 Uiso 1 1 calc R U . . .
N2 N 0.5746(3) -0.1709(14) 0.7680(2) 0.0444(16) Uani 1 1 d . . . . .
H2N H 0.5536 -0.3069 0.7506 0.053 Uiso 1 1 calc R U . . .
N3 N 0.6329(3) -0.3760(13) 0.6771(2) 0.0431(17) Uani 1 1 d . . . . .
H3A H 0.6501 -0.2855 0.6548 0.052 Uiso 1 1 calc R U . . .
N4 N 0.4912(3) -0.6205(12) 0.5715(2) 0.0355(15) Uani 1 1 d . . . . .
H4N H 0.4810 -0.7846 0.5624 0.043 Uiso 1 1 calc R U . . .
C1 C 0.4442(3) -0.4401(15) 0.5667(3) 0.0329(17) Uani 1 1 d . . . . .
C2 C 0.3756(3) -0.5440(15) 0.5596(3) 0.0326(16) Uani 1 1 d . . . . .
H2 H 0.3760 -0.7356 0.5505 0.039 Uiso 1 1 calc R U . . .
C3 C 0.3588(3) -0.5219(13) 0.6167(3) 0.0322(16) Uani 1 1 d . . . . .
H3 H 0.3928 -0.6112 0.6457 0.039 Uiso 1 1 calc R U . . .
C4 C 0.3491(3) -0.2339(14) 0.6357(3) 0.0295(16) Uani 1 1 d . . . . .
H4 H 0.3636 -0.1064 0.6110 0.035 Uiso 1 1 calc R U . . .
C5 C 0.3820(3) -0.1687(15) 0.6956(3) 0.0354(17) Uani 1 1 d . . . . .
H5 H 0.3596 -0.2051 0.7228 0.042 Uiso 1 1 calc R U . . .
C6 C 0.4409(3) -0.0625(15) 0.7122(3) 0.0369(18) Uani 1 1 d . . . . .
H6 H 0.4652 -0.0521 0.6856 0.044 Uiso 1 1 calc R U . . .
C7 C 0.4718(3) 0.0418(16) 0.7694(3) 0.0384(18) Uani 1 1 d . . . . .
C8 C 0.4371(4) 0.1986(19) 0.7981(3) 0.054(2) Uani 1 1 d . . . . .
H8 H 0.3923 0.2196 0.7832 0.065 Uiso 1 1 calc R U . . .
C9 C 0.4666(4) 0.324(2) 0.8477(4) 0.069(3) Uani 1 1 d . . . . .
H9 H 0.4424 0.4334 0.8656 0.083 Uiso 1 1 calc R U . . .
C10 C 0.5329(5) 0.285(2) 0.8709(3) 0.069(3) Uani 1 1 d . . . . .
C11 C 0.5685(4) 0.121(2) 0.8451(3) 0.057(3) Uani 1 1 d . . . . .
H11 H 0.6126 0.0898 0.8620 0.069 Uiso 1 1 calc R U . . .
C12 C 0.5389(4) 0.0031(17) 0.7939(3) 0.043(2) Uani 1 1 d . . . . .
C13 C 0.6383(4) -0.1498(18) 0.7670(3) 0.0431(19) Uani 1 1 d . . . . .
C14 C 0.6638(4) -0.3711(18) 0.7379(3) 0.046(2) Uani 1 1 d . . . . .
H14 H 0.6542 -0.5420 0.7540 0.056 Uiso 1 1 calc R U . . .
C15 C 0.7383(4) -0.350(3) 0.7468(4) 0.087(4) Uani 1 1 d . . . . .
H15A H 0.7486 -0.1844 0.7310 0.131 Uiso 1 1 calc R U . . .
H15B H 0.7534 -0.4982 0.7286 0.131 Uiso 1 1 calc R U . . .
H15C H 0.7592 -0.3541 0.7864 0.131 Uiso 1 1 calc R U . . .
C16 C 0.5772(3) -0.5215(17) 0.6552(3) 0.0391(18) Uani 1 1 d . . . . .
C17 C 0.5597(3) -0.5484(17) 0.5915(3) 0.0401(18) Uani 1 1 d . . . . .
H17A H 0.5678 -0.3796 0.5747 0.048 Uiso 1 1 calc R U . . .
H17B H 0.5867 -0.6856 0.5807 0.048 Uiso 1 1 calc R U . . .
C18 C 0.6229(7) 0.426(4) 0.9435(6) 0.083(5) Uani 0.7 1 d . U P A 1
H18A H 0.6432 0.5124 0.9168 0.099 Uiso 0.7 1 calc R U P A 1
H18B H 0.6418 0.2483 0.9514 0.099 Uiso 0.7 1 calc R U P A 1
C19 C 0.6375(10) 0.587(4) 0.9973(6) 0.078(5) Uani 0.7 1 d . U P A 1
C20 C 0.5989(10) 0.769(6) 1.0062(8) 0.110(7) Uani 0.7 1 d . U P A 1
H20 H 0.5609 0.8061 0.9784 0.133 Uiso 0.7 1 calc R U P A 1
C21 C 0.6120(17) 0.916(7) 1.0565(11) 0.151(10) Uani 0.7 1 d . U P A 1
H21 H 0.5861 1.0602 1.0611 0.181 Uiso 0.7 1 calc R U P A 1
C22 C 0.6652(17) 0.836(8) 1.0990(13) 0.144(10) Uani 0.7 1 d . U P A 1
H22 H 0.6700 0.8988 1.1355 0.173 Uiso 0.7 1 calc R U P A 1
C23 C 0.7079(15) 0.677(9) 1.0882(11) 0.140(10) Uani 0.7 1 d . U P A 1
H23 H 0.7472 0.6484 1.1150 0.168 Uiso 0.7 1 calc R U P A 1
C24 C 0.6959(11) 0.545(6) 1.0364(9) 0.129(8) Uani 0.7 1 d . U P A 1
H24 H 0.7271 0.4301 1.0284 0.154 Uiso 0.7 1 calc R U P A 1
C18' C 0.552(2) 0.535(12) 0.9538(18) 0.121(13) Uani 0.3 1 d . U P A 2
H18C H 0.5159 0.4541 0.9660 0.145 Uiso 0.3 1 calc R U P A 2
H18D H 0.5347 0.7011 0.9350 0.145 Uiso 0.3 1 calc R U P A 2
C19' C 0.603(3) 0.621(11) 1.0089(17) 0.113(14) Uani 0.3 1 d G U P A 2
C20' C 0.5938(18) 0.826(10) 1.044(2) 0.118(15) Uani 0.3 1 d G U P A 2
H20' H 0.5548 0.9219 1.0361 0.142 Uiso 0.3 1 calc R U P A 2
C21' C 0.643(2) 0.888(8) 1.092(2) 0.099(14) Uani 0.3 1 d G U P A 2
H21' H 0.6366 1.0258 1.1162 0.119 Uiso 0.3 1 calc R U P A 2
C22' C 0.7012(17) 0.745(8) 1.1049(16) 0.088(13) Uani 0.3 1 d G U P A 2
H22' H 0.7340 0.7869 1.1370 0.106 Uiso 0.3 1 calc R U P A 2
C23' C 0.7106(19) 0.540(8) 1.069(2) 0.120(14) Uani 0.3 1 d G U P A 2
H23' H 0.7496 0.4442 1.0778 0.144 Uiso 0.3 1 calc R U P A 2
C24' C 0.662(3) 0.478(9) 1.021(2) 0.118(14) Uani 0.3 1 d G U P A 2
H24' H 0.6678 0.3403 0.9977 0.141 Uiso 0.3 1 calc R U P A 2
C25 C 0.3262(4) -0.4099(17) 0.5116(3) 0.044(2) Uani 1 1 d . . . . .
H25A H 0.3365 -0.4514 0.4766 0.066 Uiso 1 1 calc R U . . .
H25B H 0.3278 -0.2189 0.5172 0.066 Uiso 1 1 calc R U . . .
H25C H 0.2832 -0.4744 0.5105 0.066 Uiso 1 1 calc R U . . .
C26 C 0.2499(4) -0.4641(15) 0.6135(3) 0.0364(18) Uani 1 1 d . . . . .

loop_
_atom_site_aniso_label
_atom_site_aniso_U_11
_atom_site_aniso_U_22
_atom_site_aniso_U_33
_atom_site_aniso_U_23
_atom_site_aniso_U_13
_atom_site_aniso_U_12
O1 0.048(3) 0.015(3) 0.089(4) -0.003(3) 0.028(3) -0.008(2)
O2 0.040(3) 0.018(3) 0.072(3) -0.002(2) 0.024(3) -0.008(2)
O3 0.035(3) 0.054(4) 0.071(3) -0.013(3) 0.022(3) -0.018(3)
O4 0.113(7) 0.139(8) 0.071(5) -0.061(5) -0.005(4) 0.002(6)
O5 0.047(4) 0.060(4) 0.089(4) -0.011(4) 0.013(3) -0.008(3)
O6 0.060(4) 0.071(5) 0.057(3) 0.005(3) 0.025(3) -0.024(3)
N1 0.036(4) 0.017(3) 0.055(4) -0.005(3) 0.009(3) 0.000(3)
N2 0.034(4) 0.047(4) 0.053(4) -0.013(3) 0.012(3) -0.008(3)
N3 0.035(4) 0.049(5) 0.046(4) 0.000(3) 0.012(3) -0.010(3)
N4 0.032(3) 0.022(3) 0.054(4) -0.005(3) 0.015(3) -0.002(3)
C1 0.035(4) 0.025(4) 0.041(4) -0.005(3) 0.015(3) 0.005(4)
C2 0.033(4) 0.024(4) 0.043(4) -0.003(3) 0.014(3) -0.003(3)
C3 0.029(4) 0.014(4) 0.049(4) 0.003(3) 0.001(3) -0.001(3)
C4 0.025(4) 0.020(4) 0.046(4) 0.003(3) 0.013(3) 0.000(3)
C5 0.038(4) 0.033(4) 0.037(4) -0.001(4) 0.014(3) -0.001(4)
C6 0.027(4) 0.037(5) 0.049(4) -0.003(4) 0.014(3) 0.004(4)
C7 0.031(4) 0.048(5) 0.033(4) -0.002(4) 0.002(3) 0.002(4)
C8 0.040(5) 0.068(6) 0.053(5) -0.021(5) 0.010(4) 0.007(5)
C9 0.060(6) 0.089(8) 0.056(5) -0.013(6) 0.010(4) 0.019(6)
C10 0.068(6) 0.087(8) 0.043(5) -0.026(5) 0.000(4) 0.006(6)
C11 0.034(5) 0.083(7) 0.049(5) -0.013(5) 0.000(4) 0.004(5)
C12 0.041(4) 0.051(6) 0.034(4) 0.000(4) 0.005(3) 0.004(4)
C13 0.036(5) 0.048(5) 0.041(4) 0.005(4) 0.002(3) -0.004(4)
C14 0.041(5) 0.049(6) 0.050(5) 0.004(4) 0.012(4) 0.008(4)
C15 0.030(5) 0.162(13) 0.064(6) -0.012(7) 0.001(4) 0.010(6)
C16 0.030(4) 0.042(5) 0.047(4) 0.001(4) 0.012(3) -0.002(4)
C17 0.027(4) 0.035(4) 0.059(5) 0.003(4) 0.011(3) 0.006(4)
C18 0.060(9) 0.107(12) 0.071(8) -0.043(8) -0.002(7) -0.009(9)
C19 0.085(11) 0.089(12) 0.049(8) -0.016(8) -0.003(7) -0.011(9)
C20 0.111(13) 0.139(18) 0.072(10) -0.047(12) 0.006(8) 0.002(11)
C21 0.153(18) 0.17(2) 0.113(15) -0.078(14) 0.005(13) 0.000(15)
C22 0.14(2) 0.20(2) 0.086(13) -0.059(14) 0.006(11) -0.032(16)
C23 0.125(17) 0.19(2) 0.084(12) -0.053(14) -0.020(11) -0.020(14)
C24 0.100(12) 0.19(2) 0.074(10) -0.040(13) -0.020(9) -0.007(13)
C18' 0.12(2) 0.15(3) 0.09(2) -0.05(2) 0.026(16) -0.02(2)
C19' 0.12(2) 0.10(3) 0.11(2) -0.038(19) 0.009(17) -0.017(19)
C20' 0.10(2) 0.13(3) 0.12(3) -0.05(2) -0.002(17) 0.00(2)
C21' 0.09(2) 0.11(3) 0.08(2) -0.020(19) -0.002(17) 0.042(19)
C22' 0.10(2) 0.07(2) 0.09(2) -0.025(17) 0.021(17) 0.035(18)
C23' 0.13(2) 0.10(2) 0.12(3) -0.06(2) 0.013(18) 0.02(2)
C24' 0.13(2) 0.09(2) 0.13(3) -0.05(2) 0.014(19) -0.01(2)
C25 0.046(5) 0.047(5) 0.039(4) 0.004(4) 0.011(3) -0.008(4)
C26 0.041(5) 0.028(5) 0.040(4) -0.006(3) 0.011(3) -0.003(4)

loop_
_atom_type_symbol
_atom_type_description
_atom_type_scat_dispersion_real
_atom_type_scat_dispersion_imag
_atom_type_scat_source
C C 0.0033 0.0016 'International Tables Vol C Tables 4.2.6.8 and 6.1.1.4'
H H 0.0000 0.0000 'International Tables Vol C Tables 4.2.6.8 and 6.1.1.4'
N N 0.0061 0.0033 'International Tables Vol C Tables 4.2.6.8 and 6.1.1.4'
O O 0.0106 0.0060 'International Tables Vol C Tables 4.2.6.8 and 6.1.1.4'

loop_
_geom_angle_atom_site_label_1
_geom_angle_atom_site_label_2
_geom_angle_atom_site_label_3
_geom_angle
C26 O2 C3 109.7(5)
C18' O4 C10 145(3)
C18 O4 C10 124.8(10)
C26 N1 C4 114.4(6)
C26 N1 H1N 122.8
C4 N1 H1N 122.8
C13 N2 C12 127.7(7)
C13 N2 H2N 116.2
C12 N2 H2N 116.2
C16 N3 C14 121.4(6)
C16 N3 H3A 119.3
C14 N3 H3A 119.3
C1 N4 C17 121.6(6)
C1 N4 H4N 119.2
C17 N4 H4N 119.2
O1 C1 N4 122.5(7)
O1 C1 C2 120.2(7)
N4 C1 C2 117.2(7)
C1 C2 C25 112.9(6)
C1 C2 C3 108.1(5)
C25 C2 C3 113.9(6)
C1 C2 H2 107.2
C25 C2 H2 107.2
C3 C2 H2 107.2
O2 C3 C2 109.4(5)
O2 C3 C4 104.0(5)
C2 C3 C4 115.1(6)
O2 C3 H3 109.4
C2 C3 H3 109.4
C4 C3 H3 109.4
N1 C4 C5 113.0(5)
N1 C4 C3 99.9(5)
C5 C4 C3 115.9(6)
N1 C4 H4 109.2
C5 C4 H4 109.2
C3 C4 H4 109.2
C6 C5 C4 123.8(6)
C6 C5 H5 118.1
C4 C5 H5 118.1
C5 C6 C7 125.9(6)
C5 C6 H6 117.1
C7 C6 H6 117.1
C8 C7 C12 118.0(7)
C8 C7 C6 121.1(6)
C12 C7 C6 120.7(6)
C9 C8 C7 122.1(8)
C9 C8 H8 119.0
C7 C8 H8 119.0
C8 C9 C10 119.0(8)
C8 C9 H9 120.5
C10 C9 H9 120.5
O4 C10 C11 121.5(9)
O4 C10 C9 117.6(8)
C11 C10 C9 120.8(8)
C10 C11 C12 119.8(8)
C10 C11 H11 120.1
C12 C11 H11 120.1
C11 C12 C7 120.2(7)
C11 C12 N2 120.2(7)
C7 C12 N2 119.4(6)
O5 C13 N2 121.4(8)
O5 C13 C14 122.9(7)
N2 C13 C14 115.7(7)
N3 C14 C13 112.3(6)
N3 C14 C15 108.6(6)
C13 C14 C15 111.4(8)
N3 C14 H14 108.1
C13 C14 H14 108.1
C15 C14 H14 108.1
C14 C15 H15A 109.5
C14 C15 H15B 109.5
H15A C15 H15B 109.5
C14 C15 H15C 109.5
H15A C15 H15C 109.5
H15B C15 H15C 109.5
O6 C16 N3 122.6(7)
O6 C16 C17 123.3(7)
N3 C16 C17 114.2(6)
N4 C17 C16 109.3(5)
N4 C17 H17A 109.8
C16 C17 H17A 109.8
N4 C17 H17B 109.8
C16 C17 H17B 109.8
H17A C17 H17B 108.3
O4 C18 C19 111.8(13)
O4 C18 H18A 109.3
C19 C18 H18A 109.3
O4 C18 H18B 109.3
C19 C18 H18B 109.3
H18A C18 H18B 107.9
C20 C19 C24 119.3(19)
C20 C19 C18 122.2(19)
C24 C19 C18 118(2)
C19 C20 C21 122(2)
C19 C20 H20 118.9
C21 C20 H20 118.9
C22 C21 C20 117(3)
C22 C21 H21 121.4
C20 C21 H21 121.4
C23 C22 C21 120(2)
C23 C22 H22 120.0
C21 C22 H22 120.0
C22 C23 C24 121(2)
C22 C23 H23 119.7
C24 C23 H23 119.7
C19 C24 C23 119(2)
C19 C24 H24 120.5
C23 C24 H24 120.5
O4 C18' C19' 126(4)
O4 C18' H18C 105.7
C19' C18' H18C 105.7
O4 C18' H18D 105.7
C19' C18' H18D 105.7
H18C C18' H18D 106.1
C20' C19' C24' 120.00(6)
C20' C19' C18' 124(4)
C24' C19' C18' 116(4)
C21' C20' C19' 120.0
C21' C20' H20' 120.0
C19' C20' H20' 120.0
C22' C21' C20' 120.00(6)
C22' C21' H21' 120.0
C20' C21' H21' 120.0
C21' C22' C23' 120.00(8)
C21' C22' H22' 120.0
C23' C22' H22' 120.0
C24' C23' C22' 120.0
C24' C23' H23' 120.0
C22' C23' H23' 120.0
C23' C24' C19' 120.0
C23' C24' H24' 120.0
C19' C24' H24' 120.0
C2 C25 H25A 109.5
C2 C25 H25B 109.5
H25A C25 H25B 109.5
C2 C25 H25C 109.5
H25A C25 H25C 109.5
H25B C25 H25C 109.5
O3 C26 N1 129.5(7)
O3 C26 O2 121.3(7)
N1 C26 O2 109.2(6)

loop_
_geom_bond_atom_site_label_1
_geom_bond_atom_site_label_2
_geom_bond_distance
O1 C1 1.226(9)
O2 C26 1.351(8)
O2 C3 1.463(7)
O3 C26 1.219(8)
O4 C18' 1.08(4)
O4 C18 1.303(13)
O4 C10 1.356(10)
O5 C13 1.230(9)
O6 C16 1.199(8)
N1 C26 1.320(9)
N1 C4 1.449(8)
N1 H1N 0.8600
N2 C13 1.357(9)
N2 C12 1.405(9)
N2 H2N 0.8600
N3 C16 1.369(9)
N3 C14 1.467(9)
N3 H3A 0.8600
N4 C1 1.323(8)
N4 C17 1.450(8)
N4 H4N 0.8600
C1 C2 1.508(9)
C2 C25 1.515(9)
C2 C3 1.534(9)
C2 H2 0.9800
C3 C4 1.538(10)
C3 H3 0.9800
C4 C5 1.492(9)
C4 H4 0.9800
C5 C6 1.318(9)
C5 H5 0.9300
C6 C7 1.483(9)
C6 H6 0.9300
C7 C8 1.383(10)
C7 C12 1.404(9)
C8 C9 1.369(12)
C8 H8 0.9300
C9 C10 1.385(11)
C9 H9 0.9300
C10 C11 1.372(12)
C11 C12 1.385(11)
C11 H11 0.9300
C13 C14 1.488(11)
C14 C15 1.538(10)
C14 H14 0.9800
C15 H15A 0.9600
C15 H15B 0.9600
C15 H15C 0.9600
C16 C17 1.518(9)
C17 H17A 0.9700
C17 H17B 0.9700
C18 C19 1.51(2)
C18 H18A 0.9700
C18 H18B 0.9700
C19 C20 1.28(3)
C19 C24 1.37(2)
C20 C21 1.40(3)
C20 H20 0.9300
C21 C22 1.38(4)
C21 H21 0.9300
C22 C23 1.28(4)
C22 H22 0.9300
C23 C24 1.40(3)
C23 H23 0.9300
C24 H24 0.9300
C18' C19' 1.56(5)
C18' H18C 0.9700
C18' H18D 0.9700
C19' C20' 1.3900
C19' C24' 1.3900
C20' C21' 1.3900
C20' H20' 0.9300
C21' C22' 1.3900
C21' H21' 0.9300
C22' C23' 1.3900
C22' H22' 0.9300
C23' C24' 1.3900
C23' H23' 0.9300
C24' H24' 0.9300
C25 H25A 0.9600
C25 H25B 0.9600
C25 H25C 0.9600

loop_
_geom_torsion_atom_site_label_1
_geom_torsion_atom_site_label_2
_geom_torsion_atom_site_label_3
_geom_torsion_atom_site_label_4
_geom_torsion
C17 N4 C1 O1 12.5(10)
C17 N4 C1 C2 -165.1(6)
O1 C1 C2 C25 50.8(9)
N4 C1 C2 C25 -131.4(7)
O1 C1 C2 C3 -76.1(8)
N4 C1 C2 C3 101.6(7)
C26 O2 C3 C2 -108.5(6)
C26 O2 C3 C4 14.9(6)
C1 C2 C3 O2 -172.9(6)
C25 C2 C3 O2 60.7(7)
C1 C2 C3 C4 70.5(7)
C25 C2 C3 C4 -55.9(8)
C26 N1 C4 C5 -110.6(7)
C26 N1 C4 C3 13.2(7)
O2 C3 C4 N1 -15.9(6)
C2 C3 C4 N1 103.7(6)
O2 C3 C4 C5 105.8(6)
C2 C3 C4 C5 -134.6(6)
N1 C4 C5 C6 -152.8(7)
C3 C4 C5 C6 92.7(9)
C4 C5 C6 C7 170.7(7)
C5 C6 C7 C8 -43.6(12)
C5 C6 C7 C12 142.0(8)
C12 C7 C8 C9 2.8(14)
C6 C7 C8 C9 -171.8(9)
C7 C8 C9 C10 -2.2(16)
C18' O4 C10 C11 -180(5)
C18 O4 C10 C11 16(2)
C18' O4 C10 C9 -3(6)
C18 O4 C10 C9 -167.6(14)
C8 C9 C10 O4 -177.7(10)
C8 C9 C10 C11 -0.9(16)
O4 C10 C11 C12 179.9(10)
C9 C10 C11 C12 3.2(15)
C10 C11 C12 C7 -2.5(14)
C10 C11 C12 N2 -178.3(8)
C8 C7 C12 C11 -0.4(12)
C6 C7 C12 C11 174.2(8)
C8 C7 C12 N2 175.4(7)
C6 C7 C12 N2 -10.0(11)
C13 N2 C12 C11 -37.1(12)
C13 N2 C12 C7 147.2(8)
C12 N2 C13 O5 -0.5(12)
C12 N2 C13 C14 177.8(7)
C16 N3 C14 C13 -90.1(8)
C16 N3 C14 C15 146.2(8)
O5 C13 C14 N3 -115.3(8)
N2 C13 C14 N3 66.4(8)
O5 C13 C14 C15 6.7(11)
N2 C13 C14 C15 -171.5(7)
C14 N3 C16 O6 12.5(11)
C14 N3 C16 C17 -168.5(7)
C1 N4 C17 C16 78.3(8)
O6 C16 C17 N4 18.3(11)
N3 C16 C17 N4 -160.6(6)
C18' O4 C18 C19 4(3)
C10 O4 C18 C19 175.6(14)
O4 C18 C19 C20 -28(3)
O4 C18 C19 C24 155.3(19)
C24 C19 C20 C21 -5(4)
C18 C19 C20 C21 179(2)
C19 C20 C21 C22 -7(4)
C20 C21 C22 C23 15(5)
C21 C22 C23 C24 -11(6)
C20 C19 C24 C23 9(4)
C18 C19 C24 C23 -175(2)
C22 C23 C24 C19 0(5)
C18 O4 C18' C19' -13(5)
C10 O4 C18' C19' 180(3)
O4 C18' C19' C20' 167(5)
O4 C18' C19' C24' -12(7)
C24' C19' C20' C21' 0.0
C18' C19' C20' C21' -180(5)
C19' C20' C21' C22' 0.0
C20' C21' C22' C23' 0.0
C21' C22' C23' C24' 0.0
C22' C23' C24' C19' 0.0
C20' C19' C24' C23' 0.0
C18' C19' C24' C23' 180(5)
C4 N1 C26 O3 173.9(7)
C4 N1 C26 O2 -4.6(7)
C3 O2 C26 O3 174.2(6)
C3 O2 C26 N1 -7.2(7)
